data_4338954
loop_
_publ_author_name
'Fielden, John'
'Long, De-liang'
'Slawin, Alexandra M. Z.'
'K\"ogerler, Paul'
'Cronin, Leroy'

_publ_section_title
;
 Ligand and counterion control of Ag(I) architectures: assembly of a {Ag8}
 ring cluster mediated by hydrophobic and Ag...Ag interactions.
;
_journal_issue 22
_journal_name_full 'Inorganic chemistry'
_journal_page_first 9090
_journal_page_last 9097
_journal_paper_doi 10.1021/ic700872b
_journal_volume 46
_journal_year 2007
_chemical_formula_moiety '(C14 H32 Ag2 N4 O2 2+), 2(C F3 O3 S -), (C H4 O)'
_chemical_formula_sum 'C17 H36 Ag2 F6 N4 O9 S2'
_chemical_formula_weight 834.36
_chemical_name_common 'Compound JS134'
_chemical_name_systematic
;
 ?
;
_space_group_IT_number 2
_symmetry_cell_setting triclinic
_symmetry_space_group_name_Hall '-P 1'
_symmetry_space_group_name_H-M 'P -1'
_atom_sites_solution_hydrogens geom
_atom_sites_solution_primary direct
_atom_sites_solution_secondary difmap
_audit_creation_method SHELXL-97
_cell_angle_alpha 101.404(2)
_cell_angle_beta 113.443(2)
_cell_angle_gamma 94.570(2)
_cell_formula_units_Z 2
_cell_length_a 10.6679(4)
_cell_length_b 12.3778(6)
_cell_length_c 12.6385(3)
_cell_measurement_reflns_used 15427
_cell_measurement_temperature 150(2)
_cell_measurement_theta_max 27.485
_cell_measurement_theta_min 1.62
_cell_volume 1477.43(10)
_computing_cell_refinement 'HKL Scalepack (Otwinowski & Minor 1997)'
_computing_data_collection 'Collect (Nonius BV, 1997-2000)'
_computing_data_reduction 'HKL Denzo and Scalepack (Otwinowski & Minor 19'
_computing_molecular_graphics 'Ortep-3 for Windows (Farrugia, 1997)'
_computing_publication_material 'WinGX publication routines (Farrugia, 1999)'
_computing_structure_refinement 'SHELXL-97 (Sheldrick, 1997)'
_computing_structure_solution 'SHELXS-97 (Sheldrick, 1997)'
_diffrn_ambient_temperature 150(2)
_diffrn_measured_fraction_theta_full 0.997
_diffrn_measured_fraction_theta_max 0.997
_diffrn_measurement_device_type KappaCCD
_diffrn_measurement_method \w
_diffrn_radiation_monochromator graphite
_diffrn_radiation_source 'fine-focus sealed tube'
_diffrn_radiation_type MoK\a
_diffrn_radiation_wavelength 0.71073
_diffrn_reflns_av_R_equivalents 0.051
_diffrn_reflns_av_sigmaI/netI 0.049
_diffrn_reflns_limit_h_max 11
_diffrn_reflns_limit_h_min -13
_diffrn_reflns_limit_k_max 14
_diffrn_reflns_limit_k_min -15
_diffrn_reflns_limit_l_max 15
_diffrn_reflns_limit_l_min 0
_diffrn_reflns_number 20134
_diffrn_reflns_theta_full 26.00
_diffrn_reflns_theta_max 26.00
_diffrn_reflns_theta_min 1.70
_diffrn_standards_decay_% none
_exptl_absorpt_coefficient_mu 1.554
_exptl_absorpt_correction_T_max 0.915
_exptl_absorpt_correction_T_min 0.824
_exptl_absorpt_correction_type multi-scan
_exptl_absorpt_process_details
;
 R.H. Blessing, Acta Cryst. (1995), A51, 33-38
;
_exptl_crystal_colour colourless
_exptl_crystal_density_diffrn 1.876
_exptl_crystal_density_meas ?
_exptl_crystal_density_method 'not measured'
_exptl_crystal_description block
_exptl_crystal_F_000 836
_exptl_crystal_size_max 0.12
_exptl_crystal_size_mid 0.10
_exptl_crystal_size_min 0.06
_refine_diff_density_max 0.84
_refine_diff_density_min -0.57
_refine_diff_density_rms 0.10
_refine_ls_extinction_coef none
_refine_ls_extinction_method none
_refine_ls_goodness_of_fit_ref 1.028
_refine_ls_hydrogen_treatment mixed
_refine_ls_matrix_type full
_refine_ls_number_parameters 375
_refine_ls_number_reflns 5799
_refine_ls_number_restraints 0
_refine_ls_restrained_S_all 1.028
_refine_ls_R_factor_all 0.0604
_refine_ls_R_factor_gt 0.0374
_refine_ls_shift/su_max 0.001
_refine_ls_shift/su_mean 0.000
_refine_ls_structure_factor_coef Fsqd
_refine_ls_weighting_details 'calc w=1/[\s^2^(Fo^2^)+(0.0256P)^2^+2.4776P] where P=(Fo^2^+2Fc^2^)/3'
_refine_ls_weighting_scheme calc
_refine_ls_wR_factor_gt 0.0712
_refine_ls_wR_factor_ref 0.0780
_reflns_number_gt 4436
_reflns_number_total 5799
_reflns_threshold_expression >2sigma(I)
_cod_data_source_file ic700872b-file002.cif
_cod_data_source_block JS134
_cod_depositor_comments
;
The following automatic conversions were performed:

'_exptl_crystal_density_meas' value 'none' was changed to '?' - the
value is perceived as not measured.

Automatic conversion script
Id: cif_fix_values 3008 2015-01-20 13:52:24Z robertas 
;
_cod_original_sg_symbol_H-M P-1
_cod_database_code 4338954

loop_
_symmetry_equiv_pos_as_xyz
'x, y, z'
'-x, -y, -z'

loop_
_atom_site_label
_atom_site_type_symbol
_atom_site_fract_x
_atom_site_fract_y
_atom_site_fract_z
_atom_site_U_iso_or_equiv
_atom_site_adp_type
_atom_site_occupancy
_atom_site_symmetry_multiplicity
_atom_site_calc_flag
_atom_site_refinement_flags
Ag1 Ag 0.13251(3) 0.84780(3) 0.46465(3) 0.03131(10) Uani 1 1 d .
C11 C 0.0873(4) 1.0013(3) 0.2925(3) 0.0250(9) Uani 1 1 d .
H11 H 0.1780 1.0523 0.3448 0.030 Uiso 1 1 calc R
C12 C -0.0197(4) 1.0372(3) 0.3375(4) 0.0294(9) Uani 1 1 d .
H12A H 0.0115 1.0327 0.4213 0.035 Uiso 1 1 calc R
H12B H -0.1091 0.9852 0.2894 0.035 Uiso 1 1 calc R
C13 C -0.0413(4) 1.1565(3) 0.3302(3) 0.0256(9) Uani 1 1 d .
H13 H 0.0486 1.2081 0.3837 0.031 Uiso 1 1 calc R
C14 C -0.0801(4) 1.1689(4) 0.2035(3) 0.0309(10) Uani 1 1 d .
H14A H -0.1731 1.1238 0.1504 0.037 Uiso 1 1 calc R
H14B H -0.0855 1.2483 0.2029 0.037 Uiso 1 1 calc R
C15 C 0.0229(4) 1.1320(3) 0.1554(4) 0.0297(9) Uani 1 1 d .
H15 H -0.0133 1.1336 0.0696 0.036 Uiso 1 1 calc R
C16 C 0.0457(4) 1.0127(3) 0.1657(3) 0.0283(9) Uani 1 1 d .
H16A H -0.0409 0.9591 0.1118 0.034 Uiso 1 1 calc R
H16B H 0.1192 0.9934 0.1400 0.034 Uiso 1 1 calc R
C17 C 0.2397(5) 1.2086(4) 0.1635(4) 0.0397(11) Uani 1 1 d .
H17A H 0.3245 1.2638 0.2135 0.060 Uiso 1 1 calc R
H17B H 0.1930 1.2269 0.0868 0.060 Uiso 1 1 calc R
H17C H 0.2637 1.1338 0.1503 0.060 Uiso 1 1 calc R
O1 O 0.1496(3) 1.2104(2) 0.2217(2) 0.0344(7) Uani 1 1 d .
N1 N 0.1063(3) 0.8852(3) 0.3009(3) 0.0262(7) Uani 1 1 d .
H1A H 0.1827 0.8711 0.2873 0.031 Uiso 1 1 calc R
H1B H 0.0304 0.8366 0.2408 0.031 Uiso 1 1 calc R
N2 N -0.1462(4) 1.1884(3) 0.3736(3) 0.0297(8) Uani 1 1 d .
H2A H -0.156(4) 1.256(4) 0.372(4) 0.036 Uiso 1 1 d .
H2B H -0.229(5) 1.152(4) 0.322(4) 0.036 Uiso 1 1 d .
Ag2 Ag 0.29580(3) 0.34952(3) 0.45639(3) 0.02820(9) Uani 1 1 d .
C21 C 0.2192(4) 0.5627(3) 0.3604(3) 0.0258(9) Uani 1 1 d .
H21 H 0.1527 0.6165 0.3456 0.031 Uiso 1 1 calc R
C22 C 0.3616(4) 0.6258(3) 0.4517(3) 0.0255(9) Uani 1 1 d .
H22A H 0.3548 0.6639 0.5253 0.031 Uiso 1 1 calc R
H22B H 0.4258 0.5719 0.4720 0.031 Uiso 1 1 calc R
C23 C 0.4199(4) 0.7120(3) 0.4050(3) 0.0253(9) Uani 1 1 d .
H23 H 0.3603 0.7709 0.3932 0.030 Uiso 1 1 calc R
C27 C 0.1216(8) 0.6693(7) 0.0544(5) 0.113(3) Uani 1 1 d .
H27A H 0.0616 0.7259 0.0466 0.169 Uiso 1 1 calc R
H27B H 0.0648 0.5951 0.0104 0.169 Uiso 1 1 calc R
H27C H 0.1884 0.6856 0.0218 0.169 Uiso 1 1 calc R
C24 C 0.4227(4) 0.6585(3) 0.2873(3) 0.0303(10) Uani 1 1 d .
H24A H 0.4908 0.6071 0.3008 0.036 Uiso 1 1 calc R
H24B H 0.4536 0.7176 0.2560 0.036 Uiso 1 1 calc R
C25 C 0.2811(5) 0.5935(4) 0.1950(4) 0.0363(11) Uani 1 1 d .
H25 H 0.2901 0.5538 0.1220 0.044 Uiso 1 1 calc R
C26 C 0.2240(4) 0.5083(4) 0.2438(3) 0.0324(10) Uani 1 1 d .
H26A H 0.1293 0.4712 0.1846 0.039 Uiso 1 1 calc R
H26B H 0.2832 0.4501 0.2565 0.039 Uiso 1 1 calc R
O2 O 0.1871(4) 0.6709(3) 0.1647(3) 0.0570(10) Uani 1 1 d .
N3 N 0.1695(3) 0.4745(3) 0.4071(3) 0.0303(8) Uani 1 1 d .
H3A H 0.0833 0.4380 0.3502 0.036 Uiso 1 1 calc R
H3B H 0.1579 0.5099 0.4730 0.036 Uiso 1 1 calc R
N4 N 0.5635(4) 0.7652(3) 0.4930(3) 0.0291(8) Uani 1 1 d .
H4D H 0.596(4) 0.816(4) 0.458(4) 0.035 Uiso 1 1 d .
H4E H 0.565(4) 0.803(4) 0.555(4) 0.035 Uiso 1 1 d .
S1 S 0.47801(11) 0.00392(9) 0.68662(9) 0.0289(2) Uani 1 1 d .
O11 O 0.3609(3) 0.0555(2) 0.6286(3) 0.0370(7) Uani 1 1 d .
O12 O 0.6053(3) 0.0463(3) 0.6834(3) 0.0432(8) Uani 1 1 d .
O13 O 0.4460(3) -0.1165(2) 0.6616(3) 0.0367(7) Uani 1 1 d .
C1 C 0.5118(5) 0.0484(4) 0.8434(4) 0.0393(11) Uani 1 1 d .
F11 F 0.5329(3) 0.1588(2) 0.8819(2) 0.0580(8) Uani 1 1 d .
F12 F 0.6238(3) 0.0131(3) 0.9122(2) 0.0650(9) Uani 1 1 d .
F13 F 0.4056(3) 0.0061(2) 0.8616(2) 0.0539(8) Uani 1 1 d .
S2 S 0.19915(11) 0.50135(9) 0.71476(9) 0.0312(2) Uani 1 1 d .
O21 O 0.2275(3) 0.3986(3) 0.6600(3) 0.0418(8) Uani 1 1 d .
O22 O 0.1406(3) 0.5716(2) 0.6351(3) 0.0364(7) Uani 1 1 d .
O23 O 0.1317(3) 0.4910(3) 0.7919(3) 0.0437(8) Uani 1 1 d .
C2 C 0.3695(5) 0.5832(4) 0.8139(4) 0.0452(12) Uani 1 1 d .
F21 F 0.4433(3) 0.6026(3) 0.7537(3) 0.0612(8) Uani 1 1 d .
F22 F 0.3606(3) 0.6823(3) 0.8715(3) 0.0714(10) Uani 1 1 d .
F23 F 0.4416(3) 0.5303(3) 0.8937(3) 0.0773(11) Uani 1 1 d .
O3 O 0.1406(4) 0.2844(3) 0.8730(3) 0.0529(9) Uani 1 1 d .
H3 H 0.1273 0.3423 0.8479 0.079 Uiso 1 1 calc R
C4 C 0.2686(5) 0.2574(5) 0.8788(5) 0.0623(16) Uani 1 1 d .
H4A H 0.3427 0.3218 0.9283 0.094 Uiso 1 1 calc R
H4B H 0.2646 0.2384 0.7983 0.094 Uiso 1 1 calc R
H4C H 0.2876 0.1932 0.9138 0.094 Uiso 1 1 calc R

loop_
_atom_site_aniso_label
_atom_site_aniso_U_11
_atom_site_aniso_U_22
_atom_site_aniso_U_33
_atom_site_aniso_U_23
_atom_site_aniso_U_13
_atom_site_aniso_U_12
Ag1 0.03781(19) 0.0300(2) 0.03864(19) 0.01641(15) 0.02368(16) 0.01436(15)
C11 0.025(2) 0.023(2) 0.030(2) 0.0079(17) 0.0131(17) 0.0062(17)
C12 0.033(2) 0.029(2) 0.037(2) 0.0177(19) 0.021(2) 0.0113(19)
C13 0.025(2) 0.023(2) 0.032(2) 0.0104(18) 0.0138(18) 0.0037(17)
C14 0.039(2) 0.029(2) 0.032(2) 0.0164(19) 0.017(2) 0.0086(19)
C15 0.037(2) 0.026(2) 0.027(2) 0.0072(18) 0.0144(19) 0.0010(19)
C16 0.034(2) 0.024(2) 0.024(2) 0.0011(17) 0.0132(18) 0.0021(18)
C17 0.042(3) 0.036(3) 0.047(3) 0.009(2) 0.026(2) 0.007(2)
O1 0.0433(18) 0.0278(17) 0.0359(16) 0.0034(13) 0.0240(14) -0.0013(14)
N1 0.0273(18) 0.0236(19) 0.0337(19) 0.0086(15) 0.0174(15) 0.0095(15)
N2 0.0309(19) 0.027(2) 0.038(2) 0.0133(18) 0.0182(17) 0.0085(17)
Ag2 0.02375(17) 0.02504(18) 0.03580(19) 0.01003(14) 0.01138(14) 0.00491(13)
C21 0.023(2) 0.024(2) 0.031(2) 0.0105(17) 0.0085(17) 0.0115(17)
C22 0.025(2) 0.026(2) 0.027(2) 0.0094(17) 0.0104(17) 0.0065(17)
C23 0.029(2) 0.023(2) 0.028(2) 0.0099(17) 0.0134(18) 0.0127(17)
C27 0.150(7) 0.175(8) 0.041(4) 0.047(4) 0.042(4) 0.130(7)
C24 0.040(2) 0.030(2) 0.034(2) 0.0141(19) 0.024(2) 0.014(2)
C25 0.048(3) 0.041(3) 0.021(2) 0.0093(19) 0.012(2) 0.025(2)
C26 0.028(2) 0.029(2) 0.030(2) 0.0016(19) 0.0038(18) 0.0092(19)
O2 0.079(3) 0.071(3) 0.0252(17) 0.0210(16) 0.0150(17) 0.055(2)
N3 0.0182(17) 0.029(2) 0.042(2) 0.0124(16) 0.0099(15) 0.0049(15)
N4 0.0301(19) 0.025(2) 0.034(2) 0.0090(16) 0.0152(17) 0.0042(16)
S1 0.0302(5) 0.0261(6) 0.0361(6) 0.0082(5) 0.0195(5) 0.0048(5)
O11 0.0404(17) 0.0316(18) 0.0443(18) 0.0120(14) 0.0209(15) 0.0121(14)
O12 0.0376(17) 0.047(2) 0.054(2) 0.0152(16) 0.0282(16) 0.0023(15)
O13 0.0463(18) 0.0224(16) 0.0466(18) 0.0067(14) 0.0259(15) 0.0059(14)
C1 0.038(3) 0.039(3) 0.042(3) 0.009(2) 0.018(2) 0.011(2)
F11 0.074(2) 0.0431(18) 0.0509(17) -0.0067(14) 0.0295(15) 0.0051(15)
F12 0.066(2) 0.087(2) 0.0406(17) 0.0154(16) 0.0176(15) 0.0336(18)
F13 0.0660(19) 0.061(2) 0.0524(17) 0.0163(14) 0.0428(15) 0.0087(15)
S2 0.0266(5) 0.0327(6) 0.0374(6) 0.0128(5) 0.0141(5) 0.0097(5)
O21 0.056(2) 0.0317(18) 0.0516(19) 0.0179(15) 0.0306(17) 0.0199(15)
O22 0.0313(16) 0.0316(18) 0.0455(18) 0.0136(14) 0.0126(14) 0.0102(13)
O23 0.0397(18) 0.055(2) 0.0478(19) 0.0172(16) 0.0267(15) 0.0134(16)
C2 0.036(3) 0.047(3) 0.049(3) 0.016(3) 0.013(2) 0.008(2)
F21 0.0352(15) 0.069(2) 0.085(2) 0.0288(17) 0.0274(15) 0.0026(14)
F22 0.0521(19) 0.062(2) 0.066(2) -0.0172(17) 0.0081(16) -0.0013(16)
F23 0.0473(18) 0.099(3) 0.065(2) 0.044(2) -0.0064(16) 0.0059(18)
O3 0.049(2) 0.044(2) 0.064(2) 0.0209(18) 0.0184(18) 0.0086(17)
C4 0.049(3) 0.069(4) 0.071(4) 0.033(3) 0.021(3) 0.005(3)

loop_
_atom_type_symbol
_atom_type_description
_atom_type_scat_dispersion_real
_atom_type_scat_dispersion_imag
_atom_type_scat_source
Ag Ag -0.8971 1.1015 'International Tables Vol C Tables 4.2.6.8 and 6.1.1.4'
S S 0.1246 0.1234 'International Tables Vol C Tables 4.2.6.8 and 6.1.1.4'
F F 0.0171 0.0103 'International Tables Vol C Tables 4.2.6.8 and 6.1.1.4'
O O 0.0106 0.0060 'International Tables Vol C Tables 4.2.6.8 and 6.1.1.4'
N N 0.0061 0.0033 'International Tables Vol C Tables 4.2.6.8 and 6.1.1.4'
C C 0.0033 0.0016 'International Tables Vol C Tables 4.2.6.8 and 6.1.1.4'
H H 0.0000 0.0000 'International Tables Vol C Tables 4.2.6.8 and 6.1.1.4'

loop_
_geom_angle_atom_site_label_1
_geom_angle_atom_site_label_2
_geom_angle_atom_site_label_3
_geom_angle
_geom_angle_site_symmetry_1
_geom_angle_site_symmetry_3
N1 Ag1 N2 176.56(13) . 2_576
N1 C11 C16 111.5(3) . .
N1 C11 C12 110.5(3) . .
C16 C11 C12 110.6(3) . .
C11 C12 C13 111.7(3) . .
N2 C13 C12 110.3(3) . .
N2 C13 C14 111.9(3) . .
C12 C13 C14 110.8(3) . .
C15 C14 C13 112.8(3) . .
O1 C15 C14 107.5(3) . .
O1 C15 C16 111.0(3) . .
C14 C15 C16 111.1(3) . .
C11 C16 C15 111.9(3) . .
C17 O1 C15 113.4(3) . .
C11 N1 Ag1 116.3(2) . .
C13 N2 Ag1 118.6(3) . 2_576
N4 Ag2 N3 175.10(13) 2_666 .
N3 C21 C26 109.3(3) . .
N3 C21 C22 109.7(3) . .
C26 C21 C22 110.8(3) . .
C23 C22 C21 111.6(3) . .
N4 C23 C24 108.9(3) . .
N4 C23 C22 109.8(3) . .
C24 C23 C22 111.1(3) . .
C23 C24 C25 112.3(3) . .
O2 C25 C26 109.2(4) . .
O2 C25 C24 108.8(4) . .
C26 C25 C24 110.9(3) . .
C21 C26 C25 111.7(3) . .
C27 O2 C25 118.1(4) . .
C21 N3 Ag2 118.3(2) . .
C23 N4 Ag2 114.9(3) . 2_666
O12 S1 O13 114.85(19) . .
O12 S1 O11 115.43(19) . .
O13 S1 O11 114.26(18) . .
O12 S1 C1 104.2(2) . .
O13 S1 C1 102.7(2) . .
O11 S1 C1 103.1(2) . .
F11 C1 F13 107.8(4) . .
F11 C1 F12 107.4(4) . .
F13 C1 F12 107.1(4) . .
F11 C1 S1 112.2(3) . .
F13 C1 S1 110.9(3) . .
F12 C1 S1 111.3(3) . .
O21 S2 O23 115.3(2) . .
O21 S2 O22 114.64(18) . .
O23 S2 O22 113.72(19) . .
O21 S2 C2 104.3(2) . .
O23 S2 C2 104.4(2) . .
O22 S2 C2 102.4(2) . .
F23 C2 F22 108.4(4) . .
F23 C2 F21 107.1(4) . .
F22 C2 F21 106.9(4) . .
F23 C2 S2 111.4(3) . .
F22 C2 S2 111.5(3) . .
F21 C2 S2 111.2(3) . .

loop_
_geom_bond_atom_site_label_1
_geom_bond_atom_site_label_2
_geom_bond_distance
_geom_bond_site_symmetry_2
Ag1 N1 2.124(3) .
Ag1 N2 2.129(3) 2_576
C11 N1 1.486(5) .
C11 C16 1.522(5) .
C11 C12 1.524(5) .
C12 C13 1.528(5) .
C13 N2 1.477(5) .
C13 C14 1.529(5) .
C14 C15 1.512(6) .
C15 O1 1.429(5) .
C15 C16 1.538(6) .
C17 O1 1.423(5) .
N2 Ag1 2.129(3) 2_576
Ag2 N4 2.148(4) 2_666
Ag2 N3 2.154(3) .
C21 N3 1.494(5) .
C21 C26 1.517(6) .
C21 C22 1.520(5) .
C22 C23 1.519(5) .
C23 N4 1.487(5) .
C23 C24 1.517(5) .
C27 O2 1.282(6) .
C24 C25 1.524(6) .
C25 O2 1.437(5) .
C25 C26 1.522(6) .
N4 Ag2 2.148(4) 2_666
S1 O12 1.435(3) .
S1 O13 1.444(3) .
S1 O11 1.446(3) .
S1 C1 1.824(5) .
C1 F11 1.326(5) .
C1 F13 1.331(5) .
C1 F12 1.334(5) .
S2 O21 1.438(3) .
S2 O23 1.441(3) .
S2 O22 1.447(3) .
S2 C2 1.814(5) .
C2 F23 1.327(5) .
C2 F22 1.329(6) .
C2 F21 1.333(5) .
O3 C4 1.409(6) .
